data_2229984
loop_
_publ_author_name
'Ouzidan, Younes'
'Kandri Rodi, Youssef'
'Jasinski, Jerry P.'
'Butcher, Raymond J.'
'Golen, James A.'
'El Ammari, Lahcen'

_publ_section_title
;
 1,3-Bis(prop-2-ynyl)-1<i>H</i>-1,3-benzimidazol-2(3<i>H</i>)-one
;
_journal_coeditor_code GK2361
_journal_issue 5
_journal_name_full 'Acta Crystallographica Section E'
_journal_page_first o1091
_journal_paper_doi 10.1107/S1600536811012578
_journal_volume 67
_journal_year 2011
_chemical_formula_iupac 'C13 H10 N2 O'
_chemical_formula_moiety 'C13 H10 N2 O'
_chemical_formula_sum 'C13 H10 N2 O'
_chemical_formula_weight 210.23
_chemical_name_systematic
;
1,3-Bis(prop-2-ynyl)-1<i>H</i>-1,3-benzimidazol-2(3<i>H</i>)-one
;
_space_group_IT_number 14
_symmetry_cell_setting monoclinic
_symmetry_space_group_name_Hall '-P 2ybc'
_symmetry_space_group_name_H-M 'P 1 21/c 1'
_atom_sites_solution_hydrogens geom
_atom_sites_solution_primary direct
_atom_sites_solution_secondary difmap
_audit_creation_method SHELXL-97
_cell_angle_alpha 90.00
_cell_angle_beta 101.459(6)
_cell_angle_gamma 90.00
_cell_formula_units_Z 4
_cell_length_a 7.7398(4)
_cell_length_b 17.1869(9)
_cell_length_c 8.4856(5)
_cell_measurement_reflns_used 3141
_cell_measurement_temperature 170(2)
_cell_measurement_theta_max 32.19
_cell_measurement_theta_min 3.39
_cell_volume 1106.28(11)
_computing_cell_refinement '<i>CrysAlis PRO</i> (Oxford Diffraction, 2009)'
_computing_data_collection '<i>CrysAlis PRO</i> (Oxford Diffraction, 2009)'
_computing_data_reduction '<i>CrysAlis PRO</i> (Oxford Diffraction, 2009)'
_computing_molecular_graphics '<i>SHELXTL</i> (Sheldrick, 2008)'
_computing_publication_material '<i>SHELXTL</i> (Sheldrick, 2008)'
_computing_structure_refinement '<i>SHELXL97</i> (Sheldrick, 2008)'
_computing_structure_solution '<i>SHELXS97</i> (Sheldrick, 2008)'
_diffrn_ambient_temperature 170(2)
_diffrn_detector_area_resol_mean 16.1500
_diffrn_measured_fraction_theta_full 0.998
_diffrn_measured_fraction_theta_max 0.998
_diffrn_measurement_device_type 'Oxford Diffraction Xcalibur E Gemini'
_diffrn_measurement_method \w
_diffrn_radiation_monochromator graphite
_diffrn_radiation_source 'Enhance (Mo) X-ray Source'
_diffrn_radiation_type MoK\a
_diffrn_radiation_wavelength 0.71073
_diffrn_reflns_av_R_equivalents 0.0136
_diffrn_reflns_av_sigmaI/netI 0.0196
_diffrn_reflns_limit_h_max 10
_diffrn_reflns_limit_h_min -10
_diffrn_reflns_limit_k_max 22
_diffrn_reflns_limit_k_min -20
_diffrn_reflns_limit_l_max 4
_diffrn_reflns_limit_l_min -11
_diffrn_reflns_number 5295
_diffrn_reflns_theta_full 25.00
_diffrn_reflns_theta_max 27.88
_diffrn_reflns_theta_min 3.41
_exptl_absorpt_coefficient_mu 0.082
_exptl_absorpt_correction_T_max 0.984
_exptl_absorpt_correction_T_min 0.966
_exptl_absorpt_correction_type multi-scan
_exptl_absorpt_process_details
;
(CrysAlis PRO; Oxford Diffraction, 2009)
;
_exptl_crystal_colour colorless
_exptl_crystal_density_diffrn 1.262
_exptl_crystal_density_method 'not measured'
_exptl_crystal_description block
_exptl_crystal_F_000 440
_exptl_crystal_size_max 0.42
_exptl_crystal_size_mid 0.41
_exptl_crystal_size_min 0.20
_refine_diff_density_max 0.190
_refine_diff_density_min -0.160
_refine_ls_extinction_coef 0.042(4)
_refine_ls_extinction_expression Fc^*^=kFc[1+0.001xFc^2^\l^3^/sin(2\q)]^-1/4^
_refine_ls_extinction_method '<i>SHELXL97</i> (Sheldrick, 2008)'
_refine_ls_goodness_of_fit_ref 1.053
_refine_ls_hydrogen_treatment constr
_refine_ls_matrix_type full
_refine_ls_number_parameters 146
_refine_ls_number_reflns 2631
_refine_ls_number_restraints 0
_refine_ls_restrained_S_all 1.053
_refine_ls_R_factor_all 0.0486
_refine_ls_R_factor_gt 0.0402
_refine_ls_shift/su_max 0.001
_refine_ls_shift/su_mean 0.000
_refine_ls_structure_factor_coef Fsqd
_refine_ls_weighting_details 'calc w=1/[\s^2^(Fo^2^)+(0.0447P)^2^+0.2172P] where P=(Fo^2^+2Fc^2^)/3'
_refine_ls_weighting_scheme calc
_refine_ls_wR_factor_gt 0.0975
_refine_ls_wR_factor_ref 0.1038
_reflns_number_gt 2244
_reflns_number_total 2631
_reflns_threshold_expression I>2\s(I)
_cod_data_source_file gk2361.cif
_cod_data_source_block I
_cod_original_cell_volume 1106.28(10)
_cod_original_sg_symbol_H-M 'P 21/c'
_cod_database_code 2229984
_cod_database_fobs_code 2229984

loop_
_symmetry_equiv_pos_as_xyz
'x, y, z'
'-x, y+1/2, -z+1/2'
'-x, -y, -z'
'x, -y-1/2, z-1/2'

loop_
_atom_site_type_symbol
_atom_site_label
_atom_site_fract_x
_atom_site_fract_y
_atom_site_fract_z
_atom_site_U_iso_or_equiv
_atom_site_adp_type
_atom_site_calc_flag
_atom_site_refinement_flags
_atom_site_occupancy
_atom_site_disorder_assembly
_atom_site_disorder_group
O O1 0.19931(12) 0.56190(5) 0.15005(11) 0.0468(2) Uani d . 1 . .
N N1 0.13961(12) 0.46462(5) 0.32281(11) 0.0338(2) Uani d . 1 . .
N N2 0.29126(12) 0.56670(5) 0.42832(12) 0.0356(2) Uani d . 1 . .
C C1 0.20862(14) 0.53446(6) 0.28398(14) 0.0346(3) Uani d . 1 . .
C C2 0.18290(13) 0.45232(6) 0.48810(13) 0.0319(2) Uani d . 1 . .
C C3 0.14722(15) 0.39128(7) 0.58201(15) 0.0400(3) Uani d . 1 . .
H H3A 0.0826 0.3470 0.5362 0.048 Uiso calc R 1 . .
C C4 0.21003(18) 0.39733(9) 0.74692(16) 0.0493(3) Uani d . 1 . .
H H4A 0.1871 0.3565 0.8153 0.059 Uiso calc R 1 . .
C C5 0.30518(18) 0.46160(9) 0.81362(16) 0.0524(4) Uani d . 1 . .
H H5A 0.3463 0.4638 0.9267 0.063 Uiso calc R 1 . .
C C6 0.34172(16) 0.52287(8) 0.71876(15) 0.0447(3) Uani d . 1 . .
H H6A 0.4073 0.5669 0.7646 0.054 Uiso calc R 1 . .
C C7 0.27878(14) 0.51721(6) 0.55512(14) 0.0337(3) Uani d . 1 . .
C C8 0.06303(16) 0.40760(7) 0.20295(15) 0.0398(3) Uani d . 1 . .
H H8A 0.0159 0.4343 0.1000 0.048 Uiso calc R 1 . .
H H8B -0.0362 0.3810 0.2383 0.048 Uiso calc R 1 . .
C C9 0.19408(17) 0.34996(7) 0.17828(16) 0.0438(3) Uani d . 1 . .
C C10 0.3035(2) 0.30587(10) 0.1615(2) 0.0748(5) Uani d . 1 . .
H H10 0.3927 0.2699 0.1479 0.090 Uiso calc R 1 . .
C C11 0.39412(16) 0.63759(7) 0.43751(18) 0.0443(3) Uani d . 1 . .
H H11A 0.4208 0.6484 0.3302 0.053 Uiso calc R 1 . .
H H11B 0.5076 0.6293 0.5131 0.053 Uiso calc R 1 . .
C C12 0.30770(17) 0.70582(7) 0.48968(16) 0.0454(3) Uani d . 1 . .
C C13 0.2472(2) 0.76260(9) 0.5312(2) 0.0678(5) Uani d . 1 . .
H H13 0.1980 0.8088 0.5649 0.081 Uiso calc R 1 . .

loop_
_atom_site_aniso_label
_atom_site_aniso_U_11
_atom_site_aniso_U_22
_atom_site_aniso_U_33
_atom_site_aniso_U_12
_atom_site_aniso_U_13
_atom_site_aniso_U_23
O1 0.0561(5) 0.0414(5) 0.0426(5) 0.0004(4) 0.0090(4) 0.0060(4)
N1 0.0375(5) 0.0275(4) 0.0351(5) 0.0017(4) 0.0043(4) -0.0037(4)
N2 0.0349(5) 0.0290(5) 0.0430(5) -0.0006(4) 0.0080(4) -0.0051(4)
C1 0.0339(5) 0.0297(5) 0.0405(6) 0.0054(4) 0.0079(5) -0.0013(4)
C2 0.0276(5) 0.0317(5) 0.0363(6) 0.0059(4) 0.0060(4) -0.0026(4)
C3 0.0359(6) 0.0374(6) 0.0481(7) 0.0031(5) 0.0118(5) 0.0028(5)
C4 0.0470(7) 0.0577(8) 0.0457(7) 0.0070(6) 0.0150(6) 0.0114(6)
C5 0.0489(7) 0.0727(9) 0.0351(6) 0.0086(7) 0.0068(5) 0.0004(6)
C6 0.0367(6) 0.0538(7) 0.0419(7) 0.0025(5) 0.0034(5) -0.0114(6)
C7 0.0278(5) 0.0348(5) 0.0390(6) 0.0055(4) 0.0077(4) -0.0044(4)
C8 0.0396(6) 0.0349(6) 0.0413(6) -0.0008(5) -0.0003(5) -0.0066(5)
C9 0.0525(7) 0.0328(6) 0.0440(7) -0.0025(5) 0.0043(6) -0.0082(5)
C10 0.0733(11) 0.0515(9) 0.0976(14) 0.0171(8) 0.0124(10) -0.0250(9)
C11 0.0358(6) 0.0355(6) 0.0628(8) -0.0057(5) 0.0128(6) -0.0079(6)
C12 0.0447(7) 0.0340(6) 0.0536(8) -0.0026(5) 0.0002(6) -0.0054(5)
C13 0.0771(11) 0.0436(8) 0.0749(11) 0.0136(7) -0.0038(9) -0.0170(7)

loop_
_atom_type_symbol
_atom_type_description
_atom_type_scat_dispersion_real
_atom_type_scat_dispersion_imag
_atom_type_scat_source
C C 0.0033 0.0016 'International Tables Vol C Tables 4.2.6.8 and 6.1.1.4'
H H 0.0000 0.0000 'International Tables Vol C Tables 4.2.6.8 and 6.1.1.4'
N N 0.0061 0.0033 'International Tables Vol C Tables 4.2.6.8 and 6.1.1.4'
O O 0.0106 0.0060 'International Tables Vol C Tables 4.2.6.8 and 6.1.1.4'

loop_
_geom_angle_atom_site_label_1
_geom_angle_atom_site_label_2
_geom_angle_atom_site_label_3
_geom_angle_site_symmetry_1
_geom_angle_site_symmetry_3
_geom_angle
_geom_angle_publ_flag
C1 N1 C2 . . 110.22(9) ?
C1 N1 C8 . . 122.92(10) ?
C2 N1 C8 . . 125.91(9) ?
C1 N2 C7 . . 110.49(9) ?
C1 N2 C11 . . 122.56(10) ?
C7 N2 C11 . . 126.50(10) ?
O1 C1 N1 . . 127.23(11) ?
O1 C1 N2 . . 127.08(11) ?
N1 C1 N2 . . 105.69(10) ?
C3 C2 N1 . . 131.49(11) ?
C3 C2 C7 . . 121.59(11) ?
N1 C2 C7 . . 106.92(9) ?
C2 C3 C4 . . 117.04(12) ?
C2 C3 H3A . . 121.5 ?
C4 C3 H3A . . 121.5 ?
C5 C4 C3 . . 121.47(12) ?
C5 C4 H4A . . 119.3 ?
C3 C4 H4A . . 119.3 ?
C4 C5 C6 . . 121.41(13) ?
C4 C5 H5A . . 119.3 ?
C6 C5 H5A . . 119.3 ?
C7 C6 C5 . . 117.25(12) ?
C7 C6 H6A . . 121.4 ?
C5 C6 H6A . . 121.4 ?
C6 C7 N2 . . 132.11(11) ?
C6 C7 C2 . . 121.24(11) ?
N2 C7 C2 . . 106.65(10) ?
N1 C8 C9 . . 111.07(10) ?
N1 C8 H8A . . 109.4 ?
C9 C8 H8A . . 109.4 ?
N1 C8 H8B . . 109.4 ?
C9 C8 H8B . . 109.4 ?
H8A C8 H8B . . 108.0 ?
C10 C9 C8 . . 177.43(15) ?
C9 C10 H10 . . 180.0 ?
N2 C11 C12 . . 114.29(10) ?
N2 C11 H11A . . 108.7 ?
C12 C11 H11A . . 108.7 ?
N2 C11 H11B . . 108.7 ?
C12 C11 H11B . . 108.7 ?
H11A C11 H11B . . 107.6 ?
C13 C12 C11 . . 176.21(15) ?
C12 C13 H13 . . 180.0 ?

loop_
_geom_bond_atom_site_label_1
_geom_bond_atom_site_label_2
_geom_bond_site_symmetry_2
_geom_bond_distance
_geom_bond_publ_flag
O1 C1 . 1.2194(14) ?
N1 C1 . 1.3800(14) ?
N1 C2 . 1.3919(14) ?
N1 C8 . 1.4515(14) ?
N2 C1 . 1.3802(15) ?
N2 C7 . 1.3899(15) ?
N2 C11 . 1.4491(14) ?
C2 C3 . 1.3782(16) ?
C2 C7 . 1.3965(15) ?
C3 C4 . 1.3911(19) ?
C3 H3A . 0.9500 ?
C4 C5 . 1.385(2) ?
C4 H4A . 0.9500 ?
C5 C6 . 1.388(2) ?
C5 H5A . 0.9500 ?
C6 C7 . 1.3806(17) ?
C6 H6A . 0.9500 ?
C8 C9 . 1.4622(17) ?
C8 H8A . 0.9900 ?
C8 H8B . 0.9900 ?
C9 C10 . 1.166(2) ?
C10 H10 . 0.9500 ?
C11 C12 . 1.4615(17) ?
C11 H11A . 0.9900 ?
C11 H11B . 0.9900 ?
C12 C13 . 1.1665(19) ?
C13 H13 . 0.9500 ?

loop_
_geom_hbond_atom_site_label_D
_geom_hbond_atom_site_label_H
_geom_hbond_atom_site_label_A
_geom_hbond_site_symmetry_A
_geom_hbond_distance_DH
_geom_hbond_distance_HA
_geom_hbond_distance_DA
_geom_hbond_angle_DHA
C8 H8A O1 3_565 0.99 2.42 3.3096(15) 149
C13 H13 O1 4_576 0.95 2.34 3.2252(17) 156

loop_
_geom_torsion_atom_site_label_1
_geom_torsion_atom_site_label_2
_geom_torsion_atom_site_label_3
_geom_torsion_atom_site_label_4
_geom_torsion_site_symmetry_1
_geom_torsion_site_symmetry_2
_geom_torsion_site_symmetry_3
_geom_torsion_site_symmetry_4
_geom_torsion
_geom_torsion_publ_flag
C2 N1 C1 O1 . . . . 177.95(11) ?
C8 N1 C1 O1 . . . . 8.50(18) ?
C2 N1 C1 N2 . . . . -1.76(11) ?
C8 N1 C1 N2 . . . . -171.22(9) ?
C7 N2 C1 O1 . . . . -178.10(11) ?
C11 N2 C1 O1 . . . . -5.36(18) ?
C7 N2 C1 N1 . . . . 1.61(12) ?
C11 N2 C1 N1 . . . . 174.35(9) ?
C1 N1 C2 C3 . . . . -178.62(11) ?
C8 N1 C2 C3 . . . . -9.55(18) ?
C1 N1 C2 C7 . . . . 1.26(11) ?
C8 N1 C2 C7 . . . . 170.33(10) ?
N1 C2 C3 C4 . . . . -179.74(11) ?
C7 C2 C3 C4 . . . . 0.40(16) ?
C2 C3 C4 C5 . . . . -0.42(18) ?
C3 C4 C5 C6 . . . . 0.1(2) ?
C4 C5 C6 C7 . . . . 0.21(19) ?
C5 C6 C7 N2 . . . . -179.89(11) ?
C5 C6 C7 C2 . . . . -0.23(17) ?
C1 N2 C7 C6 . . . . 178.83(11) ?
C11 N2 C7 C6 . . . . 6.44(19) ?
C1 N2 C7 C2 . . . . -0.87(12) ?
C11 N2 C7 C2 . . . . -173.26(10) ?
C3 C2 C7 C6 . . . . -0.08(16) ?
N1 C2 C7 C6 . . . . -179.97(10) ?
C3 C2 C7 N2 . . . . 179.66(10) ?
N1 C2 C7 N2 . . . . -0.23(11) ?
C1 N1 C8 C9 . . . . 93.46(13) ?
C2 N1 C8 C9 . . . . -74.31(14) ?
C1 N2 C11 C12 . . . . 105.88(13) ?
C7 N2 C11 C12 . . . . -82.58(15) ?

loop_
_cod_related_entry_id
_cod_related_entry_database
_cod_related_entry_code
1 ChemSpider 30656632
